data_7003037
loop_
_publ_author_name
'\,Cetin, An\?il'
'Ortiz-Col\'on, Saida'
'Espe, Mathew P.'
'Ziegler, Christopher J.'

_publ_section_title
;
 Investigating the topochemical polymerization of aniline derivatives
 in Pb(ii) borate scaffolds
;
_journal_issue 1
_journal_name_full 'Dalton Transactions'
_journal_page_first 64
_journal_paper_doi 10.1039/b708860d
_journal_year 2008
_chemical_formula_sum 'C19 H19 B N9 O3 Pb'
_chemical_formula_weight 639.43
_chemical_name_systematic
;
?
;
_space_group_IT_number 2
_symmetry_cell_setting triclinic
_symmetry_space_group_name_Hall '-P 1'
_symmetry_space_group_name_H-M 'P -1'
_atom_sites_solution_hydrogens geom
_atom_sites_solution_primary direct
_atom_sites_solution_secondary difmap
_audit_creation_method SHELXL-97
_cell_angle_alpha 81.486(2)
_cell_angle_beta 80.621(2)
_cell_angle_gamma 79.454(2)
_cell_formula_units_Z 2
_cell_length_a 8.8415(11)
_cell_length_b 8.9151(11)
_cell_length_c 14.2785(18)
_cell_measurement_reflns_used 7638
_cell_measurement_temperature 100(2)
_cell_measurement_theta_max 28.35
_cell_measurement_theta_min 2.34
_cell_volume 1083.5(2)
_computing_cell_refinement 'Bruker SMART'
_computing_data_collection 'Bruker SMART'
_computing_data_reduction 'Bruker SAINT'
_computing_molecular_graphics 'Bruker SHELXTL'
_computing_publication_material 'Bruker SHELXTL'
_computing_structure_refinement 'SHELXL-97 (Sheldrick, 1997)'
_computing_structure_solution 'SHELXS-97 (Sheldrick, 1990)'
_diffrn_ambient_temperature 373(2)
_diffrn_measured_fraction_theta_full 0.914
_diffrn_measured_fraction_theta_max 0.914
_diffrn_measurement_device_type 'CCD area detector'
_diffrn_measurement_method 'phi and omega scans'
_diffrn_radiation_monochromator graphite
_diffrn_radiation_source 'fine-focus sealed tube'
_diffrn_radiation_type MoK\a
_diffrn_radiation_wavelength 0.71073
_diffrn_reflns_av_R_equivalents 0.0314
_diffrn_reflns_av_sigmaI/netI 0.0489
_diffrn_reflns_limit_h_max 11
_diffrn_reflns_limit_h_min -11
_diffrn_reflns_limit_k_max 11
_diffrn_reflns_limit_k_min -11
_diffrn_reflns_limit_l_max 18
_diffrn_reflns_limit_l_min -18
_diffrn_reflns_number 9380
_diffrn_reflns_theta_full 28.35
_diffrn_reflns_theta_max 28.35
_diffrn_reflns_theta_min 1.46
_exptl_absorpt_coefficient_mu 7.828
_exptl_absorpt_correction_T_max 0.6956
_exptl_absorpt_correction_T_min 0.4686
_exptl_absorpt_correction_type 'Empirical SADABS'
_exptl_crystal_colour colorless
_exptl_crystal_density_diffrn 1.960
_exptl_crystal_density_meas ?
_exptl_crystal_density_method .
_exptl_crystal_description plate
_exptl_crystal_F_000 614
_exptl_crystal_size_max 0.30
_exptl_crystal_size_mid 0.10
_exptl_crystal_size_min 0.05
_refine_diff_density_max 6.020
_refine_diff_density_min -2.926
_refine_diff_density_rms 0.301
_refine_ls_extinction_method none
_refine_ls_goodness_of_fit_ref 1.150
_refine_ls_hydrogen_treatment constr
_refine_ls_matrix_type full
_refine_ls_number_parameters 299
_refine_ls_number_reflns 4933
_refine_ls_number_restraints 198
_refine_ls_restrained_S_all 1.132
_refine_ls_R_factor_all 0.0531
_refine_ls_R_factor_gt 0.0498
_refine_ls_shift/su_max 0.001
_refine_ls_shift/su_mean 0.000
_refine_ls_structure_factor_coef Fsqd
_refine_ls_weighting_details 'calc w=1/[\s^2^(Fo^2^)+(0.0692P)^2^+12.7436P] where P=(Fo^2^+2Fc^2^)/3'
_refine_ls_weighting_scheme calc
_refine_ls_wR_factor_gt 0.1307
_refine_ls_wR_factor_ref 0.1325
_reflns_number_gt 4603
_reflns_number_total 4933
_reflns_threshold_expression >2sigma(I)
_cod_data_source_file b708860d.txt
_cod_data_source_block 1
_cod_depositor_comments
;
The following automatic conversions were performed:
'_symmetry_cell_setting' value 'Triclinic' changed to 'triclinic'
according to '/home/saulius/struct/CIF-dictionaries/cif_core.dic'
dictionary named 'cif_core.dic' version 2.4.1 from 2010-06-29.

Automatic conversion script
Id: cif_fix_enum 1527 2010-12-29 10:47:43Z saulius 
;
_cod_original_sg_symbol_H-M P-1
_cod_database_code 7003037

loop_
_symmetry_equiv_pos_as_xyz
'x, y, z'
'-x, -y, -z'

loop_
_atom_site_label
_atom_site_type_symbol
_atom_site_fract_x
_atom_site_fract_y
_atom_site_fract_z
_atom_site_U_iso_or_equiv
_atom_site_adp_type
_atom_site_occupancy
_atom_site_symmetry_multiplicity
_atom_site_calc_flag
_atom_site_refinement_flags
_atom_site_disorder_assembly
_atom_site_disorder_group
B1 B 0.7207(11) 0.8445(10) 0.3668(7) 0.0134(17) Uani 1 1 d U . .
C1 C 0.8775(14) 0.8223(13) 0.5124(8) 0.036(3) Uani 1 1 d U . .
H1 H 0.9328 0.9028 0.4903 0.043 Uiso 1 1 calc R . .
C2 C 0.8933(13) 0.7240(12) 0.5946(7) 0.028(2) Uani 1 1 d U . .
H2 H 0.9600 0.7279 0.6380 0.034 Uiso 1 1 calc R . .
C3 C 0.7221(11) 0.6590(11) 0.5253(6) 0.0195(17) Uani 1 1 d U . .
H3 H 0.6476 0.6068 0.5122 0.023 Uiso 1 1 calc R . .
C4 C 0.4360(9) 0.7925(9) 0.4154(6) 0.0144(15) Uani 1 1 d U . .
H4 H 0.4077 0.8525 0.4655 0.017 Uiso 1 1 calc R . .
C5 C 0.3453(9) 0.7038(9) 0.3867(6) 0.0130(15) Uani 1 1 d U . .
H5 H 0.2444 0.6930 0.4142 0.016 Uiso 1 1 calc R . .
C6 C 0.5663(9) 0.6799(9) 0.2935(5) 0.0113(14) Uani 1 1 d U . .
H6 H 0.6456 0.6506 0.2451 0.014 Uiso 1 1 calc R . .
C7 C 0.7807(10) 1.1256(9) 0.3536(6) 0.0168(16) Uani 1 1 d U . .
H7 H 0.8798 1.1007 0.3714 0.020 Uiso 1 1 calc R . .
C8 C 0.7068(10) 1.2693(10) 0.3249(7) 0.0196(17) Uani 1 1 d U . .
H8 H 0.7478 1.3595 0.3203 0.024 Uiso 1 1 calc R . .
C9 C 0.5521(10) 1.1125(10) 0.3191(6) 0.0192(17) Uani 1 1 d U . .
H9 H 0.4665 1.0730 0.3089 0.023 Uiso 1 1 calc R . .
C10 C 0.8863(10) 0.8527(9) 0.1945(6) 0.0159(16) Uani 1 1 d U . .
H10 H 0.8230 0.9323 0.1627 0.019 Uiso 1 1 calc R . .
C11 C 1.0229(10) 0.7706(10) 0.1560(6) 0.0171(16) Uani 1 1 d U . .
H11 H 1.0675 0.7846 0.0924 0.020 Uiso 1 1 calc R . .
C12 C 0.9811(9) 0.6790(9) 0.3067(6) 0.0138(15) Uani 1 1 d U . .
H12 H 0.9910 0.6191 0.3652 0.017 Uiso 1 1 calc R . .
C13 C 0.4329(10) 0.3853(10) 0.9307(6) 0.0156(15) Uani 1 1 d U . .
C14 C 0.3209(10) 0.3197(9) 1.0120(6) 0.0144(15) Uani 1 1 d U . .
C15 C 0.1757(10) 0.4050(10) 1.0381(6) 0.0156(16) Uani 1 1 d U . .
H15 H 0.1473 0.5029 1.0069 0.019 Uiso 1 1 calc R . .
C16 C 0.0730(10) 0.3413(10) 1.1121(7) 0.0196(17) Uani 1 1 d U . .
H16 H -0.0241 0.3977 1.1304 0.024 Uiso 1 1 calc R . .
C17 C 0.1150(10) 0.1939(10) 1.1586(6) 0.0185(17) Uani 1 1 d U . .
H17 H 0.0439 0.1513 1.2057 0.022 Uiso 1 1 calc R . .
C18 C 0.2640(11) 0.1087(10) 1.1350(6) 0.0187(17) Uani 1 1 d U . .
C19 C 0.3665(10) 0.1729(9) 1.0611(6) 0.0156(16) Uani 1 1 d U . .
H19 H 0.4651 0.1185 1.0442 0.019 Uiso 1 1 calc R . .
N1 N 0.7664(8) 0.7826(8) 0.4678(5) 0.0130(13) Uani 1 1 d U . .
N2 N 0.7944(9) 0.6181(8) 0.6029(5) 0.0182(14) Uani 1 1 d U . .
N3 N 0.5759(8) 0.7773(8) 0.3573(5) 0.0123(13) Uani 1 1 d U . .
N4 N 0.4291(8) 0.6323(8) 0.3094(5) 0.0144(13) Uani 1 1 d U . .
N5 N 0.6814(8) 1.0241(8) 0.3514(5) 0.0119(13) Uani 1 1 d U . .
N6 N 0.5630(9) 1.2605(8) 0.3040(5) 0.0180(14) Uani 1 1 d U . .
N7 N 0.8604(8) 0.7933(7) 0.2913(5) 0.0120(13) Uani 1 1 d U . .
N8 N 1.0851(9) 0.6627(9) 0.2269(5) 0.0188(15) Uani 1 1 d U . .
N9 N 0.3101(10) -0.0357(9) 1.1859(6) 0.0225(16) Uani 1 1 d U . .
H9A H 0.3777 -0.0940 1.1475 0.034 Uiso 1 1 calc R . .
H9B H 0.2273 -0.0811 1.2072 0.034 Uiso 1 1 calc R . .
H9C H 0.3546 -0.0234 1.2352 0.034 Uiso 1 1 calc R . .
O1 O 0.5738(7) 0.3176(7) 0.9168(4) 0.0179(12) Uani 1 1 d U . .
O2 O 0.3802(7) 0.5042(7) 0.8768(4) 0.0167(12) Uani 1 1 d U . .
O3 O 0.7475(9) 0.1875(9) 0.0715(6) 0.0327(16) Uani 1 1 d U . .
Pb1 Pb 0.64927(3) 0.53827(3) 0.783657(19) 0.01101(11) Uani 1 1 d U . .

loop_
_atom_site_aniso_label
_atom_site_aniso_U_11
_atom_site_aniso_U_22
_atom_site_aniso_U_33
_atom_site_aniso_U_23
_atom_site_aniso_U_13
_atom_site_aniso_U_12
B1 0.015(4) 0.008(4) 0.018(4) -0.003(3) -0.003(3) -0.003(3)
C1 0.051(6) 0.036(5) 0.030(5) 0.019(4) -0.029(4) -0.028(4)
C2 0.036(5) 0.027(5) 0.027(4) 0.005(4) -0.013(4) -0.019(4)
C3 0.023(4) 0.021(4) 0.017(4) 0.003(3) -0.005(3) -0.011(3)
C4 0.017(4) 0.009(3) 0.017(4) -0.001(3) -0.005(3) 0.000(3)
C5 0.014(3) 0.010(3) 0.016(3) -0.002(3) -0.003(3) -0.003(3)
C6 0.016(3) 0.007(3) 0.010(3) 0.000(3) -0.003(3) -0.002(3)
C7 0.018(4) 0.010(3) 0.024(4) 0.000(3) -0.006(3) -0.006(3)
C8 0.021(4) 0.010(4) 0.028(4) -0.002(3) -0.004(3) -0.004(3)
C9 0.018(4) 0.016(4) 0.024(4) 0.001(3) -0.007(3) -0.003(3)
C10 0.021(4) 0.009(3) 0.018(4) 0.000(3) -0.004(3) -0.002(3)
C11 0.021(4) 0.015(4) 0.016(4) -0.003(3) 0.001(3) -0.006(3)
C12 0.014(3) 0.003(3) 0.024(4) 0.002(3) -0.007(3) 0.001(3)
C13 0.019(4) 0.014(4) 0.015(3) -0.004(3) -0.004(3) -0.005(3)
C14 0.018(4) 0.014(4) 0.013(3) -0.004(3) -0.005(3) -0.003(3)
C15 0.018(4) 0.014(4) 0.015(3) 0.000(3) -0.008(3) 0.001(3)
C16 0.015(4) 0.019(4) 0.025(4) -0.004(3) -0.004(3) -0.003(3)
C17 0.023(4) 0.020(4) 0.015(4) -0.003(3) -0.005(3) -0.007(3)
C18 0.027(4) 0.015(4) 0.017(4) -0.001(3) -0.006(3) -0.008(3)
C19 0.020(4) 0.012(3) 0.016(3) -0.003(3) -0.004(3) -0.001(3)
N1 0.018(3) 0.007(3) 0.016(3) 0.000(2) -0.006(3) -0.004(2)
N2 0.019(3) 0.015(3) 0.022(3) 0.001(3) -0.006(3) -0.003(3)
N3 0.017(3) 0.011(3) 0.012(3) -0.001(2) -0.005(2) -0.006(2)
N4 0.018(3) 0.010(3) 0.016(3) -0.002(2) -0.003(3) -0.005(2)
N5 0.013(3) 0.008(3) 0.015(3) -0.001(2) -0.003(2) -0.004(2)
N6 0.019(3) 0.010(3) 0.025(3) 0.000(3) -0.005(3) -0.002(3)
N7 0.018(3) 0.005(3) 0.012(3) -0.001(2) -0.001(2) -0.003(2)
N8 0.018(3) 0.015(3) 0.022(3) -0.003(3) -0.004(3) 0.003(3)
N9 0.029(4) 0.019(4) 0.020(3) 0.001(3) -0.005(3) -0.006(3)
O1 0.021(3) 0.015(3) 0.016(3) 0.000(2) -0.003(2) -0.001(2)
O2 0.020(3) 0.013(3) 0.016(3) 0.001(2) -0.003(2) -0.001(2)
O3 0.038(4) 0.025(4) 0.037(4) -0.002(3) -0.013(3) -0.003(3)
Pb1 0.01486(16) 0.00586(15) 0.01281(16) -0.00063(10) -0.00341(10) -0.00206(10)

loop_
_atom_type_symbol
_atom_type_description
_atom_type_scat_dispersion_real
_atom_type_scat_dispersion_imag
_atom_type_scat_source
C C 0.0033 0.0016 'International Tables Vol C Tables 4.2.6.8 and 6.1.1.4'
H H 0.0000 0.0000 'International Tables Vol C Tables 4.2.6.8 and 6.1.1.4'
B B 0.0013 0.0007 'International Tables Vol C Tables 4.2.6.8 and 6.1.1.4'
N N 0.0061 0.0033 'International Tables Vol C Tables 4.2.6.8 and 6.1.1.4'
O O 0.0106 0.0060 'International Tables Vol C Tables 4.2.6.8 and 6.1.1.4'
Pb Pb -3.3944 10.1111 'International Tables Vol C Tables 4.2.6.8 and 6.1.1.4'

loop_
_geom_angle_atom_site_label_1
_geom_angle_atom_site_label_2
_geom_angle_atom_site_label_3
_geom_angle
_geom_angle_site_symmetry_1
_geom_angle_site_symmetry_3
_geom_angle_publ_flag
N3 B1 N7 111.8(7) . . ?
N3 B1 N1 107.6(6) . . ?
N7 B1 N1 108.2(7) . . ?
N3 B1 N5 108.9(7) . . ?
N7 B1 N5 108.2(6) . . ?
N1 B1 N5 112.3(6) . . ?
C2 C1 N1 108.9(9) . . ?
N1 C1 H1 123.1 . . ?
C2 C1 H1 123.1 . . ?
C1 C2 N2 109.0(9) . . ?
C1 C2 H2 128.3 . . ?
N2 C2 H2 128.3 . . ?
N2 C3 N1 114.5(8) . . ?
N2 C3 H3 122.3 . . ?
N1 C3 H3 122.2 . . ?
C5 C4 N3 107.8(7) . . ?
C5 C4 H4 127.2 . . ?
N3 C4 H4 127.2 . . ?
C4 C5 N4 108.7(7) . . ?
N4 C6 H6 120.9 . . ?
N3 C6 H6 121.0 . . ?
N4 C6 N3 111.5(7) . . ?
C8 C7 H7 122.2 . . ?
N5 C7 H7 122.2 . . ?
C8 C7 N5 107.3(7) . . ?
C7 C8 H8 129.5 . . ?
N6 C8 H8 129.5 . . ?
C7 C8 N6 109.6(7) . . ?
N6 C9 H9 124.9 . . ?
N5 C9 H9 125.0 . . ?
N6 C9 N5 112.2(8) . . ?
C11 C10 N7 106.6(7) . . ?
C11 C10 H10 124.8 . . ?
N7 C10 H10 124.8 . . ?
C12 C10 H10 160.7 . . ?
C10 C11 N8 109.7(7) . . ?
N8 C11 H11 125.5 . . ?
C10 C11 H11 125.5 . . ?
N8 C12 N7 111.8(7) . . ?
N7 C12 H12 117.0 . . ?
N8 C12 H12 117.0 . . ?
C10 C12 H12 165.1 . . ?
O2 C13 O1 122.5(8) . . ?
O2 C13 C14 118.0(7) . . ?
O1 C13 C14 119.4(7) . . ?
C15 C14 C19 120.6(8) . . ?
C15 C14 C13 120.0(7) . . ?
C19 C14 C13 119.4(7) . . ?
C14 C15 C16 119.1(8) . . ?
C16 C15 H15 112.8 . . ?
C14 C15 H15 112.8 . . ?
C17 C16 C15 120.5(8) . . ?
C17 C16 H16 121.5 . . ?
C15 C16 H16 121.6 . . ?
C16 C17 C18 120.8(8) . . ?
C16 C17 H17 117.3 . . ?
C18 C17 H17 117.3 . . ?
C19 C18 N9 120.7(8) . . ?
C19 C18 C17 118.4(8) . . ?
N9 C18 C17 120.9(8) . . ?
C18 C19 C14 120.4(8) . . ?
C14 C19 H19 113.3 . . ?
C18 C19 H19 113.3 . . ?
C3 N1 C1 103.8(7) . . ?
C3 N1 B1 126.6(7) . . ?
C1 N1 B1 128.9(7) . . ?
C3 N2 C2 103.8(7) . . ?
C3 N2 Pb1 124.5(6) . . ?
C2 N2 Pb1 116.1(6) . . ?
C4 N3 C6 106.3(7) . . ?
C4 N3 B1 127.0(7) . . ?
C6 N3 B1 126.5(7) . . ?
C6 N4 C5 105.7(7) . . ?
C6 N4 Pb1 124.9(5) . 2_666 ?
C5 N4 Pb1 129.3(5) . 2_666 ?
C9 N5 C7 105.4(7) . . ?
C9 N5 B1 127.6(7) . . ?
C7 N5 B1 126.4(7) . . ?
C9 N6 C8 105.5(7) . . ?
C9 N6 Pb1 120.1(6) . 2_676 ?
C8 N6 Pb1 133.2(6) . 2_676 ?
C12 N7 C10 106.7(7) . . ?
C12 N7 B1 125.8(7) . . ?
C10 N7 B1 127.4(7) . . ?
C12 N8 C11 105.2(7) . . ?
C12 N8 Pb1 125.0(5) . 2_766 ?
C11 N8 Pb1 129.8(5) . 2_766 ?
C13 O1 Pb1 91.8(5) . . ?
C13 O2 Pb1 94.1(5) . . ?
C18 N9 H9A 109.5 . . ?
C18 N9 H9B 109.5 . . ?
H9A N9 H9B 109.5 . . ?
C18 N9 H9C 109.5 . . ?
H9A N9 H9C 109.5 . . ?
H9B N9 H9C 109.5 . . ?
N4 Pb1 O2 79.2(2) 2_666 . ?
N4 Pb1 O1 78.6(2) 2_666 . ?
O2 Pb1 O1 51.02(19) . . ?
N4 Pb1 N8 83.2(2) 2_666 2_766 ?
O2 Pb1 N8 129.3(2) . 2_766 ?
O1 Pb1 N8 79.1(2) . 2_766 ?
N4 Pb1 N6 81.1(2) 2_666 2_676 ?
O2 Pb1 N6 72.6(2) . 2_676 ?
O1 Pb1 N6 122.5(2) . 2_676 ?
N8 Pb1 N6 149.6(2) 2_766 2_676 ?
N4 Pb1 N2 77.2(2) 2_666 . ?
O2 Pb1 N2 141.7(2) . . ?
O1 Pb1 N2 147.6(2) . . ?
N8 Pb1 N2 76.9(2) 2_766 . ?
N6 Pb1 N2 74.3(2) 2_676 . ?

loop_
_geom_bond_atom_site_label_1
_geom_bond_atom_site_label_2
_geom_bond_distance
_geom_bond_site_symmetry_2
_geom_bond_publ_flag
B1 N3 1.542(11) . ?
B1 N7 1.550(11) . ?
B1 N1 1.555(11) . ?
B1 N5 1.566(11) . ?
C1 C2 1.367(13) . ?
C1 N1 1.377(11) . ?
C1 H1 0.9300 . ?
C2 N2 1.381(12) . ?
C2 H2 0.9300 . ?
C3 N2 1.340(11) . ?
C3 N1 1.352(11) . ?
C3 H3 0.9300 . ?
C4 C5 1.368(11) . ?
C4 N3 1.369(11) . ?
C4 H4 0.9300 . ?
C5 N4 1.394(10) . ?
C5 H5 0.9300 . ?
C6 N4 1.331(10) . ?
C6 N3 1.370(10) . ?
C6 H6 0.9300 . ?
C7 C8 1.365(12) . ?
C7 N5 1.378(10) . ?
C7 H7 0.9300 . ?
C8 N6 1.371(11) . ?
C8 H8 0.9300 . ?
C9 N6 1.324(11) . ?
C9 N5 1.369(11) . ?
C9 H9 0.9300 . ?
C10 C11 1.370(12) . ?
C10 N7 1.402(10) . ?
C10 H10 0.9300 . ?
C11 N8 1.397(11) . ?
C11 H11 0.9300 . ?
C12 N8 1.350(11) . ?
C12 H12 0.9300 . ?
C12 N7 1.355(10) . ?
C13 O2 1.276(10) . ?
C13 O1 1.279(11) . ?
C13 C14 1.517(11) . ?
C14 C15 1.392(11) . ?
C14 C19 1.412(11) . ?
C15 C16 1.401(12) . ?
C15 H15 0.9300 . ?
C16 C17 1.396(13) . ?
C16 H16 0.9300 . ?
C17 C18 1.411(13) . ?
C17 H17 0.9300 . ?
C18 C19 1.401(12) . ?
C18 N9 1.407(11) . ?
C19 H19 0.9300 . ?
N2 Pb1 2.743(7) . ?
N4 Pb1 2.417(7) 2_666 ?
N6 Pb1 2.679(7) 2_676 ?
N8 Pb1 2.678(7) 2_766 ?
N9 H9A 0.8900 . ?
N9 H9B 0.8900 . ?
N9 H9C 0.8900 . ?
O1 Pb1 2.624(6) . ?
O2 Pb1 2.576(6) . ?
Pb1 N4 2.417(7) 2_666 ?
Pb1 N8 2.678(7) 2_766 ?
Pb1 N6 2.679(7) 2_676 ?
